data_7116268
loop_
_publ_author_name
'Banh, Hung'
'Gemel, Christian'
'Seidel, R\"udiger W'
'Fischer, Roland A.'

_publ_section_title
;
 A solvated zinc analogue of the calomel-dication.
;
_journal_issue 11
_journal_name_full 'Chemical communications (Cambridge, England)'
_journal_page_first 2170
_journal_page_last 2172
_journal_paper_doi 10.1039/c4cc08850f
_journal_volume 51
_journal_year 2015
_chemical_formula_moiety 'C12 H36 P4 Zn, 2(C32 H12 B F24)'
_chemical_formula_sum 'C76 H60 B2 F48 P4 Zn'
_chemical_formula_weight 2096.11
_space_group_crystal_system triclinic
_space_group_IT_number 1
_space_group_name_Hall 'P 1'
_space_group_name_H-M_alt 'P 1'
_symmetry_space_group_name_Hall 'P 1'
_symmetry_space_group_name_H-M 'P 1'
_atom_sites_solution_hydrogens mixed
_atom_sites_solution_primary direct
_atom_sites_solution_secondary difmap
_audit_creation_method SHELXL-2014/7
_audit_update_record
;
2014-11-03 deposited with the CCDC.
2014-12-10 downloaded from the CCDC.
;
_cell_angle_alpha 102.570(3)
_cell_angle_beta 115.154(3)
_cell_angle_gamma 91.670(3)
_cell_formula_units_Z 1
_cell_length_a 13.0001(4)
_cell_length_b 13.4282(4)
_cell_length_c 14.1449(5)
_cell_measurement_reflns_used 9896
_cell_measurement_temperature 100(2)
_cell_measurement_theta_max 73.1520
_cell_measurement_theta_min 3.4020
_cell_volume 2160.73(14)
_computing_cell_refinement
;
CrysAlisPro, Agilent Technologies,
Version 1.171.36.28 (release 01-02-2013 CrysAlis171 .NET)
(compiled Feb  1 2013,16:14:44)
;
_computing_data_collection
;
CrysAlisPro, Agilent Technologies,
Version 1.171.36.28 (release 01-02-2013 CrysAlis171 .NET)
(compiled Feb  1 2013,16:14:44)
;
_computing_data_reduction
;
CrysAlisPro, Agilent Technologies,
Version 1.171.36.28 (release 01-02-2013 CrysAlis171 .NET)
(compiled Feb  1 2013,16:14:44)
;
_computing_publication_material 'enCIFer (Allen et al., 2002)'
_computing_structure_refinement 'SHELXL-2014/7 (Sheldrick, 2014)'
_computing_structure_solution 'SHELXS-97 (Sheldrick, 2008)'
_diffrn_ambient_temperature 100(2)
_diffrn_detector_area_resol_mean 10.4372
_diffrn_measured_fraction_theta_full 0.999
_diffrn_measured_fraction_theta_max 0.965
_diffrn_measurement_device_type 'SuperNova, Agilent Technologies'
_diffrn_measurement_method '\w scans'
_diffrn_radiation_monochromator mirror
_diffrn_radiation_type CuK\a
_diffrn_radiation_wavelength 1.54184
_diffrn_reflns_av_R_equivalents 0.0260
_diffrn_reflns_av_unetI/netI 0.0363
_diffrn_reflns_Laue_measured_fraction_full 0.999
_diffrn_reflns_Laue_measured_fraction_max 0.965
_diffrn_reflns_limit_h_max 16
_diffrn_reflns_limit_h_min -14
_diffrn_reflns_limit_k_max 16
_diffrn_reflns_limit_k_min -15
_diffrn_reflns_limit_l_max 12
_diffrn_reflns_limit_l_min -17
_diffrn_reflns_number 15514
_diffrn_reflns_point_group_measured_fraction_full 0.999
_diffrn_reflns_point_group_measured_fraction_max 0.965
_diffrn_reflns_theta_full 67.684
_diffrn_reflns_theta_max 74.267
_diffrn_reflns_theta_min 3.405
_diffrn_source 'SuperNova (Cu) X-ray Source'
_exptl_absorpt_coefficient_mu 2.438
_exptl_absorpt_correction_T_max 1.00000
_exptl_absorpt_correction_T_min 0.83967
_exptl_absorpt_correction_type multi-scan
_exptl_absorpt_process_details
;
CrysAlisPro, Agilent Technologies,
Version 1.171.36.28 (release 01-02-2013 CrysAlis171 .NET)
(compiled Feb  1 2013,16:14:44)
Empirical absorption correction using spherical harmonics,
 implemented in SCALE3 ABSPACK scaling algorithm.
;
_exptl_crystal_colour colourless
_exptl_crystal_density_diffrn 1.611
_exptl_crystal_description prism
_exptl_crystal_F_000 1048
_exptl_crystal_size_max 0.111
_exptl_crystal_size_mid 0.080
_exptl_crystal_size_min 0.075
_refine_diff_density_max 0.905
_refine_diff_density_min -0.324
_refine_diff_density_rms 0.079
_refine_ls_abs_structure_details
;
 Refined as an inversion twin.
;
_refine_ls_abs_structure_Flack 0.36(3)
_refine_ls_extinction_method none
_refine_ls_goodness_of_fit_ref 1.023
_refine_ls_hydrogen_treatment constr
_refine_ls_matrix_type full
_refine_ls_number_parameters 1240
_refine_ls_number_reflns 10115
_refine_ls_number_restraints 263
_refine_ls_restrained_S_all 1.056
_refine_ls_R_factor_all 0.0509
_refine_ls_R_factor_gt 0.0490
_refine_ls_shift/su_max 0.000
_refine_ls_shift/su_mean 0.000
_refine_ls_structure_factor_coef Fsqd
_refine_ls_weighting_details 'w=1/[\s^2^(Fo^2^)+(0.0863P)^2^+1.8651P] where P=(Fo^2^+2Fc^2^)/3'
_refine_ls_weighting_scheme calc
_refine_ls_wR_factor_gt 0.1292
_refine_ls_wR_factor_ref 0.1309
_reflns_Friedel_coverage 1.000
_reflns_Friedel_fraction_full 0.999
_reflns_Friedel_fraction_max 0.965
_reflns_number_gt 9840
_reflns_number_total 10115
_reflns_threshold_expression 'I > 2\s(I)'
_cod_data_source_file c4cc08850f2.cif
_cod_data_source_block om1019
_cod_depositor_comments 'Adding full bibliography for 7116267--7116269.cif.'
_cod_original_cell_volume 2160.73(13)
_cod_database_code 7116268
_shelx_shelxl_version_number 2014/7
_shelx_space_group_comment
;
The symmetry employed for this shelxl refinement is uniquely defined
by the following loop, which should always be used as a source of
symmetry information in preference to the above space-group names.
They are only intended as comments.
;
_shelx_estimated_absorpt_t_min 0.774
_shelx_estimated_absorpt_t_max 0.838

loop_
_space_group_symop_operation_xyz
'x, y, z'

loop_
_atom_site_label
_atom_site_type_symbol
_atom_site_fract_x
_atom_site_fract_y
_atom_site_fract_z
_atom_site_U_iso_or_equiv
_atom_site_adp_type
_atom_site_occupancy
_atom_site_site_symmetry_order
_atom_site_calc_flag
_atom_site_refinement_flags_posn
_atom_site_refinement_flags_adp
_atom_site_refinement_flags_occupancy
_atom_site_disorder_assembly
_atom_site_disorder_group
Zn1 Zn 0.69872(5) 0.69737(5) 0.12061(5) 0.02416(15) Uani 1 1 d D . . . .
P1 P 0.52765(11) 0.64005(10) -0.04493(11) 0.0228(3) Uani 0.8979(17) 1 d D . P A 1
C1 C 0.5522(5) 0.5499(4) -0.1479(4) 0.0292(11) Uani 0.8979(17) 1 d D . P A 1
H1A H 0.5886 0.4934 -0.1187 0.044 Uiso 0.8979(17) 1 calc R U P A 1
H1B H 0.4787 0.5220 -0.2112 0.044 Uiso 0.8979(17) 1 calc R U P A 1
H1C H 0.6024 0.5859 -0.1690 0.044 Uiso 0.8979(17) 1 calc R U P A 1
C2 C 0.4157(5) 0.5690(5) -0.0314(5) 0.0295(11) Uani 0.8979(17) 1 d D . P A 1
H2A H 0.4464 0.5127 0.0016 0.044 Uiso 0.8979(17) 1 calc R U P A 1
H2B H 0.3887 0.6154 0.0144 0.044 Uiso 0.8979(17) 1 calc R U P A 1
H2C H 0.3516 0.5405 -0.1029 0.044 Uiso 0.8979(17) 1 calc R U P A 1
C3 C 0.4607(5) 0.7408(5) -0.1063(5) 0.0348(12) Uani 0.8979(17) 1 d D . P A 1
H3A H 0.5168 0.7825 -0.1160 0.052 Uiso 0.8979(17) 1 calc R U P A 1
H3B H 0.3959 0.7097 -0.1767 0.052 Uiso 0.8979(17) 1 calc R U P A 1
H3C H 0.4330 0.7846 -0.0594 0.052 Uiso 0.8979(17) 1 calc R U P A 1
P2 P 0.86001(11) 0.72214(10) 0.08678(11) 0.0248(3) Uani 0.8979(17) 1 d D . P A 1
C4 C 0.9098(6) 0.6035(5) 0.0445(6) 0.0391(14) Uani 0.8979(17) 1 d D . P A 1
H4A H 0.9226 0.5622 0.0968 0.059 Uiso 0.8979(17) 1 calc R U P A 1
H4B H 0.8518 0.5646 -0.0268 0.059 Uiso 0.8979(17) 1 calc R U P A 1
H4C H 0.9818 0.6197 0.0409 0.059 Uiso 0.8979(17) 1 calc R U P A 1
C5 C 0.8401(6) 0.7899(6) -0.0158(6) 0.0392(14) Uani 0.8979(17) 1 d D . P A 1
H5A H 0.8130 0.8556 0.0017 0.059 Uiso 0.8979(17) 1 calc R U P A 1
H5B H 0.9133 0.8030 -0.0185 0.059 Uiso 0.8979(17) 1 calc R U P A 1
H5C H 0.7833 0.7479 -0.0862 0.059 Uiso 0.8979(17) 1 calc R U P A 1
C6 C 0.9838(5) 0.7952(5) 0.2065(5) 0.0376(13) Uani 0.8979(17) 1 d D . P A 1
H6A H 0.9994 0.7623 0.2658 0.056 Uiso 0.8979(17) 1 calc R U P A 1
H6B H 1.0506 0.7972 0.1914 0.056 Uiso 0.8979(17) 1 calc R U P A 1
H6C H 0.9683 0.8656 0.2271 0.056 Uiso 0.8979(17) 1 calc R U P A 1
P3 P 0.68234(11) 0.85664(10) 0.22208(11) 0.0245(3) Uani 0.8979(17) 1 d D . P A 1
C7 C 0.7118(6) 0.9636(4) 0.1734(6) 0.0356(13) Uani 0.8979(17) 1 d D . P A 1
H7A H 0.7868 0.9620 0.1728 0.053 Uiso 0.8979(17) 1 calc R U P A 1
H7B H 0.6523 0.9578 0.1000 0.053 Uiso 0.8979(17) 1 calc R U P A 1
H7C H 0.7122 1.0287 0.2211 0.053 Uiso 0.8979(17) 1 calc R U P A 1
C8 C 0.7814(6) 0.8889(6) 0.3648(5) 0.0388(14) Uani 0.8979(17) 1 d D . P A 1
H8A H 0.8599 0.8847 0.3733 0.058 Uiso 0.8979(17) 1 calc R U P A 1
H8B H 0.7759 0.9590 0.3990 0.058 Uiso 0.8979(17) 1 calc R U P A 1
H8C H 0.7618 0.8403 0.3992 0.058 Uiso 0.8979(17) 1 calc R U P A 1
C9 C 0.5425(5) 0.8677(5) 0.2196(6) 0.0364(13) Uani 0.8979(17) 1 d D . P A 1
H9A H 0.4834 0.8514 0.1446 0.055 Uiso 0.8979(17) 1 calc R U P A 1
H9B H 0.5272 0.8195 0.2566 0.055 Uiso 0.8979(17) 1 calc R U P A 1
H9C H 0.5413 0.9382 0.2564 0.055 Uiso 0.8979(17) 1 calc R U P A 1
P4 P 0.71954(12) 0.56348(11) 0.21102(12) 0.0266(3) Uani 0.8979(17) 1 d D . P A 1
C10 C 0.8594(5) 0.5775(5) 0.3254(5) 0.0359(13) Uani 0.8979(17) 1 d D . P A 1
H10A H 0.9196 0.5845 0.3020 0.054 Uiso 0.8979(17) 1 calc R U P A 1
H10B H 0.8683 0.6390 0.3818 0.054 Uiso 0.8979(17) 1 calc R U P A 1
H10C H 0.8656 0.5166 0.3540 0.054 Uiso 0.8979(17) 1 calc R U P A 1
C11 C 0.6172(5) 0.5513(5) 0.2653(5) 0.0327(12) Uani 0.8979(17) 1 d D . P A 1
H11A H 0.5390 0.5434 0.2077 0.049 Uiso 0.8979(17) 1 calc R U P A 1
H11B H 0.6273 0.4908 0.2949 0.049 Uiso 0.8979(17) 1 calc R U P A 1
H11C H 0.6300 0.6132 0.3227 0.049 Uiso 0.8979(17) 1 calc R U P A 1
C12 C 0.7026(5) 0.4368(4) 0.1229(5) 0.0313(12) Uani 0.8979(17) 1 d D . P A 1
H12A H 0.7556 0.4375 0.0904 0.047 Uiso 0.8979(17) 1 calc R U P A 1
H12B H 0.7193 0.3854 0.1652 0.047 Uiso 0.8979(17) 1 calc R U P A 1
H12C H 0.6235 0.4195 0.0658 0.047 Uiso 0.8979(17) 1 calc R U P A 1
P1' P 0.8821(9) 0.7620(9) 0.2865(8) 0.0228(3) Uani 0.1021(17) 1 d D . P A 2
C1' C 0.855(4) 0.850(3) 0.389(3) 0.0292(11) Uani 0.1021(17) 1 d D . P A 2
H1'1 H 0.7941 0.8162 0.3991 0.044 Uiso 0.1021(17) 1 calc R U P A 2
H1'2 H 0.9253 0.8683 0.4569 0.044 Uiso 0.1021(17) 1 calc R U P A 2
H1'3 H 0.8312 0.9122 0.3649 0.044 Uiso 0.1021(17) 1 calc R U P A 2
C2' C 0.995(3) 0.830(3) 0.273(4) 0.0295(11) Uani 0.1021(17) 1 d D . P A 2
H2'1 H 0.9652 0.8858 0.2380 0.044 Uiso 0.1021(17) 1 calc R U P A 2
H2'2 H 1.0586 0.8599 0.3445 0.044 Uiso 0.1021(17) 1 calc R U P A 2
H2'3 H 1.0226 0.7825 0.2287 0.044 Uiso 0.1021(17) 1 calc R U P A 2
C3' C 0.950(4) 0.663(3) 0.352(4) 0.0348(12) Uani 0.1021(17) 1 d D . P A 2
H3'1 H 1.0061 0.6384 0.3265 0.052 Uiso 0.1021(17) 1 d R U P A 2
H3'2 H 0.8910 0.6051 0.3337 0.052 Uiso 0.1021(17) 1 d R U P A 2
H3'3 H 0.9880 0.6914 0.4302 0.052 Uiso 0.1021(17) 1 d R U P A 2
P2' P 0.5502(9) 0.6796(9) 0.1619(9) 0.0248(3) Uani 0.1021(17) 1 d D . P A 2
C4' C 0.509(5) 0.802(2) 0.205(4) 0.0391(14) Uani 0.1021(17) 1 d D . P A 2
H4'1 H 0.4966 0.8421 0.1520 0.059 Uiso 0.1021(17) 1 calc R U P A 2
H4'2 H 0.4376 0.7904 0.2119 0.059 Uiso 0.1021(17) 1 calc R U P A 2
H4'3 H 0.5697 0.8401 0.2754 0.059 Uiso 0.1021(17) 1 calc R U P A 2
C5' C 0.571(5) 0.611(4) 0.263(3) 0.0392(14) Uani 0.1021(17) 1 d D . P A 2
H5'1 H 0.5937 0.5434 0.2429 0.059 Uiso 0.1021(17) 1 calc R U P A 2
H5'2 H 0.6314 0.6504 0.3331 0.059 Uiso 0.1021(17) 1 calc R U P A 2
H5'3 H 0.4993 0.6007 0.2696 0.059 Uiso 0.1021(17) 1 calc R U P A 2
C6' C 0.425(3) 0.608(3) 0.042(3) 0.0376(13) Uani 0.1021(17) 1 d D . P A 2
H6'1 H 0.4089 0.6421 -0.0167 0.056 Uiso 0.1021(17) 1 calc R U P A 2
H6'2 H 0.4393 0.5377 0.0198 0.056 Uiso 0.1021(17) 1 calc R U P A 2
H6'3 H 0.3584 0.6062 0.0577 0.056 Uiso 0.1021(17) 1 calc R U P A 2
P3' P 0.7301(10) 0.5426(8) 0.0213(9) 0.0245(3) Uani 0.1021(17) 1 d D . P A 2
C7' C 0.694(4) 0.431(3) 0.061(4) 0.0356(13) Uani 0.1021(17) 1 d D . P A 2
H7'1 H 0.6182 0.4330 0.0601 0.053 Uiso 0.1021(17) 1 calc R U P A 2
H7'2 H 0.6923 0.3676 0.0101 0.053 Uiso 0.1021(17) 1 calc R U P A 2
H7'3 H 0.7514 0.4320 0.1338 0.053 Uiso 0.1021(17) 1 calc R U P A 2
C8' C 0.631(3) 0.513(4) -0.1224(19) 0.0388(14) Uani 0.1021(17) 1 d D . P A 2
H8'1 H 0.5525 0.5179 -0.1310 0.058 Uiso 0.1021(17) 1 calc R U P A 2
H8'2 H 0.6518 0.5615 -0.1557 0.058 Uiso 0.1021(17) 1 calc R U P A 2
H8'3 H 0.6352 0.4425 -0.1575 0.058 Uiso 0.1021(17) 1 calc R U P A 2
C9' C 0.871(2) 0.530(4) 0.026(4) 0.0364(13) Uani 0.1021(17) 1 d D . P A 2
H9'1 H 0.8953 0.5883 0.0052 0.055 Uiso 0.1021(17) 1 calc R U P A 2
H9'2 H 0.9258 0.5299 0.0992 0.055 Uiso 0.1021(17) 1 calc R U P A 2
H9'3 H 0.8667 0.4655 -0.0246 0.055 Uiso 0.1021(17) 1 calc R U P A 2
P4' P 0.6939(10) 0.8343(8) 0.0343(9) 0.0266(3) Uani 0.1021(17) 1 d D . P A 2
C10' C 0.554(2) 0.825(4) -0.078(3) 0.0359(13) Uani 0.1021(17) 1 d D . P A 2
H10D H 0.4948 0.8242 -0.0531 0.054 Uiso 0.1021(17) 1 calc R U P A 2
H10E H 0.5521 0.8846 -0.1084 0.054 Uiso 0.1021(17) 1 calc R U P A 2
H10F H 0.5406 0.7616 -0.1340 0.054 Uiso 0.1021(17) 1 calc R U P A 2
C11' C 0.795(3) 0.835(4) -0.023(4) 0.0327(12) Uani 0.1021(17) 1 d D . P A 2
H11D H 0.7850 0.7675 -0.0712 0.049 Uiso 0.1021(17) 1 calc R U P A 2
H11E H 0.7801 0.8877 -0.0640 0.049 Uiso 0.1021(17) 1 calc R U P A 2
H11F H 0.8730 0.8512 0.0352 0.049 Uiso 0.1021(17) 1 calc R U P A 2
C12' C 0.718(4) 0.962(2) 0.122(4) 0.0313(12) Uani 0.1021(17) 1 d D . P A 2
H12D H 0.6659 0.9662 0.1550 0.047 Uiso 0.1021(17) 1 calc R U P A 2
H12E H 0.7978 0.9767 0.1779 0.047 Uiso 0.1021(17) 1 calc R U P A 2
H12F H 0.7049 1.0132 0.0788 0.047 Uiso 0.1021(17) 1 calc R U P A 2
C13 C 0.5270(4) 0.3673(3) 0.5051(4) 0.0169(8) Uani 1 1 d . . . . .
C14 C 0.6114(4) 0.3755(3) 0.6098(4) 0.0203(9) Uani 1 1 d . . . . .
H14 H 0.5924 0.3959 0.6684 0.024 Uiso 1 1 calc R U . . .
C15 C 0.7232(4) 0.3547(3) 0.6316(4) 0.0236(9) Uani 1 1 d . . . . .
C16 C 0.7549(4) 0.3272(4) 0.5495(5) 0.0280(10) Uani 1 1 d . . . . .
H16 H 0.8308 0.3137 0.5640 0.034 Uiso 1 1 calc R U . . .
C17 C 0.6727(4) 0.3196(4) 0.4437(5) 0.0280(11) Uani 1 1 d . . . . .
C18 C 0.5613(4) 0.3386(3) 0.4223(4) 0.0206(9) Uani 1 1 d . . . . .
H18 H 0.5069 0.3321 0.3497 0.025 Uiso 1 1 calc R U . . .
C19 C 0.8095(4) 0.3686(4) 0.7468(5) 0.0323(11) Uani 1 1 d . . . . .
F1 F 0.8534(4) 0.4649(3) 0.7949(3) 0.0632(13) Uani 1 1 d . . . . .
F2 F 0.7664(4) 0.3369(5) 0.8061(4) 0.0728(16) Uani 1 1 d . . . . .
F3 F 0.8981(4) 0.3183(5) 0.7553(4) 0.088(2) Uani 1 1 d . . . . .
C20 C 0.7065(5) 0.2861(4) 0.3558(5) 0.0347(12) Uani 1 1 d . . . . .
F4 F 0.7276(4) 0.1883(3) 0.3414(4) 0.0501(10) Uani 1 1 d . . . . .
F5 F 0.8027(3) 0.3430(3) 0.3732(3) 0.0429(8) Uani 1 1 d . . . . .
F6 F 0.6256(3) 0.2942(3) 0.2591(3) 0.0474(9) Uani 1 1 d . . . . .
C21 C 0.4087(4) 0.5181(3) 0.4656(4) 0.0154(8) Uani 1 1 d . . . . .
C22 C 0.4750(4) 0.5961(3) 0.5592(4) 0.0218(9) Uani 1 1 d . . . . .
H22 H 0.5106 0.5784 0.6263 0.026 Uiso 1 1 calc R U . . .
C23 C 0.4906(4) 0.6983(3) 0.5572(4) 0.0211(9) Uani 1 1 d . . . . .
C24 C 0.4378(4) 0.7282(3) 0.4616(4) 0.0182(8) Uani 1 1 d . . . . .
H24 H 0.4463 0.7983 0.4603 0.022 Uiso 1 1 calc R U . . .
C25 C 0.3717(4) 0.6519(3) 0.3676(4) 0.0213(9) Uani 1 1 d . . . . .
C26 C 0.3599(4) 0.5490(3) 0.3706(4) 0.0186(8) Uani 1 1 d . . . . .
H26 H 0.3166 0.4983 0.3049 0.022 Uiso 1 1 calc R U . . .
C27 C 0.5615(5) 0.7789(4) 0.6583(5) 0.0312(11) Uani 1 1 d . . . . .
F7 F 0.6017(4) 0.7440(3) 0.7476(3) 0.0579(12) Uani 1 1 d . . . . .
F9 F 0.5067(3) 0.8573(3) 0.6769(4) 0.0543(11) Uani 1 1 d . . . . .
F8 F 0.6546(3) 0.8219(3) 0.6561(3) 0.0401(8) Uani 1 1 d . . . . .
C28 C 0.3149(5) 0.6797(4) 0.2635(4) 0.0270(10) Uani 1 1 d . . . . .
F10 F 0.3160(3) 0.7816(2) 0.2744(3) 0.0400(8) Uani 1 1 d . . . . .
F11 F 0.3636(3) 0.6482(3) 0.1959(3) 0.0405(8) Uani 1 1 d . . . . .
F12 F 0.2056(3) 0.6369(3) 0.2083(3) 0.0495(9) Uani 1 1 d . . . . .
C29 C 0.2978(4) 0.3202(3) 0.3699(3) 0.0165(8) Uani 1 1 d . . . . .
C30 C 0.1903(4) 0.3503(3) 0.3154(4) 0.0217(9) Uani 1 1 d . . . . .
H30 H 0.1796 0.4197 0.3372 0.026 Uiso 1 1 calc R U . . .
C31 C 0.0981(4) 0.2822(4) 0.2305(4) 0.0246(9) Uani 1 1 d . . . . .
C32 C 0.1095(4) 0.1793(4) 0.1971(4) 0.0277(10) Uani 1 1 d . . . . .
H32 H 0.0472 0.1323 0.1396 0.033 Uiso 1 1 calc R U . . .
C33 C 0.2144(4) 0.1482(4) 0.2504(4) 0.0241(9) Uani 1 1 d D . . . .
C34 C 0.3068(4) 0.2168(3) 0.3335(4) 0.0192(8) Uani 1 1 d . . . . .
H34 H 0.3783 0.1926 0.3666 0.023 Uiso 1 1 calc R U . . .
C35 C -0.0156(5) 0.3171(5) 0.1768(5) 0.0372(13) Uani 1 1 d . . . . .
F13 F -0.0092(3) 0.4207(3) 0.1985(4) 0.0642(14) Uani 1 1 d . . . . .
F14 F -0.0632(3) 0.2859(4) 0.0696(3) 0.0531(10) Uani 1 1 d . . . . .
F15 F -0.0921(3) 0.2819(4) 0.2056(4) 0.0575(11) Uani 1 1 d . . . . .
C36 C 0.2271(5) 0.0366(4) 0.2202(4) 0.0337(11) Uani 1 1 d D U . . .
F16 F 0.1337(7) -0.0143(5) 0.1269(6) 0.0638(18) Uani 0.624(8) 1 d D U P B 1
F17 F 0.3162(7) 0.0194(5) 0.2077(9) 0.0595(18) Uani 0.624(8) 1 d D U P B 1
F18 F 0.2228(9) -0.0100(5) 0.2924(6) 0.0543(16) Uani 0.624(8) 1 d D U P B 1
F16' F 0.3410(9) 0.0189(9) 0.2687(12) 0.0638(18) Uani 0.376(8) 1 d D U P B 2
F17' F 0.1778(14) -0.0254(9) 0.2514(15) 0.0595(18) Uani 0.376(8) 1 d D U P B 2
F18' F 0.2026(14) -0.0007(7) 0.1193(8) 0.0543(16) Uani 0.376(8) 1 d D U P B 2
C37 C 0.3565(4) 0.3949(3) 0.5700(4) 0.0177(8) Uani 1 1 d . . . . .
C38 C 0.2760(4) 0.4570(4) 0.5829(4) 0.0252(9) Uani 1 1 d . . . . .
H38 H 0.2567 0.5101 0.5462 0.030 Uiso 1 1 calc R U . . .
C39 C 0.2234(4) 0.4433(4) 0.6480(4) 0.0263(10) Uani 1 1 d . . . . .
C40 C 0.2546(4) 0.3709(4) 0.7077(4) 0.0274(10) Uani 1 1 d . . . . .
H40 H 0.2210 0.3629 0.7540 0.033 Uiso 1 1 calc R U . . .
C41 C 0.3366(4) 0.3100(4) 0.6984(4) 0.0236(9) Uani 1 1 d . . . . .
C42 C 0.3832(4) 0.3192(3) 0.6281(4) 0.0186(8) Uani 1 1 d . . . . .
H42 H 0.4343 0.2732 0.6191 0.022 Uiso 1 1 calc R U . . .
C43 C 0.1353(5) 0.5099(5) 0.6555(5) 0.0339(11) Uani 1 1 d . . . . .
F19 F 0.0692(4) 0.4709(3) 0.6917(4) 0.0572(11) Uani 1 1 d . . . . .
F20 F 0.1833(4) 0.6032(3) 0.7217(5) 0.0696(15) Uani 1 1 d . . . . .
F21 F 0.0678(4) 0.5271(5) 0.5608(4) 0.0686(14) Uani 1 1 d . . . . .
C44 C 0.3727(5) 0.2338(4) 0.7653(5) 0.0310(11) Uani 1 1 d . . . . .
F22 F 0.2896(3) 0.1927(3) 0.7806(4) 0.0499(10) Uani 1 1 d . . . . .
F23 F 0.4556(5) 0.2777(5) 0.8633(4) 0.087(2) Uani 1 1 d . . . . .
F24 F 0.4114(5) 0.1551(4) 0.7212(5) 0.0793(18) Uani 1 1 d . . . . .
C45 C 0.1218(4) 0.0868(3) 0.8666(4) 0.0178(8) Uani 1 1 d . . . . .
C46 C 0.2318(4) 0.0565(3) 0.9077(4) 0.0244(9) Uani 1 1 d . . . . .
H46 H 0.2416 -0.0108 0.8771 0.029 Uiso 1 1 calc R U . . .
C47 C 0.3268(4) 0.1214(4) 0.9916(4) 0.0285(10) Uani 1 1 d . . . . .
C48 C 0.3181(4) 0.2230(4) 1.0330(4) 0.0263(10) Uani 1 1 d . . . . .
H48 H 0.3827 0.2679 1.0899 0.032 Uiso 1 1 calc R U . . .
C49 C 0.2123(4) 0.2569(3) 0.9887(4) 0.0224(9) Uani 1 1 d . . . . .
C50 C 0.1160(4) 0.1900(3) 0.9081(4) 0.0185(8) Uani 1 1 d . . . . .
H50 H 0.0444 0.2153 0.8807 0.022 Uiso 1 1 calc R U . . .
C51 C 0.4408(5) 0.0854(5) 1.0369(6) 0.0406(14) Uani 1 1 d . . . . .
F25 F 0.4779(4) 0.0908(4) 1.1453(4) 0.0650(13) Uani 1 1 d . . . . .
F26 F 0.5243(3) 0.1434(3) 1.0371(4) 0.0500(9) Uani 1 1 d . . . . .
F27 F 0.4413(4) -0.0101(3) 0.9918(6) 0.092(2) Uani 1 1 d . . . . .
C52 C 0.2038(5) 0.3690(4) 1.0206(5) 0.0300(11) Uani 1 1 d . . . . .
F28 F 0.1128(4) 0.3857(3) 1.0373(5) 0.0603(13) Uani 1 1 d . . . . .
F29 F 0.2952(4) 0.4208(3) 1.1089(4) 0.0727(16) Uani 1 1 d . . . . .
F30 F 0.1956(4) 0.4154(3) 0.9441(4) 0.0541(11) Uani 1 1 d . . . . .
C53 C -0.1094(4) 0.0450(3) 0.7482(4) 0.0173(8) Uani 1 1 d . . . . .
C54 C -0.1991(4) 0.0463(3) 0.6498(4) 0.0181(8) Uani 1 1 d . . . . .
H54 H -0.1854 0.0358 0.5878 0.022 Uiso 1 1 calc R U . . .
C55 C -0.3090(4) 0.0627(3) 0.6389(4) 0.0224(9) Uani 1 1 d . . . . .
C56 C -0.3331(4) 0.0766(3) 0.7268(4) 0.0244(10) Uani 1 1 d . . . . .
H56 H -0.4078 0.0871 0.7193 0.029 Uiso 1 1 calc R U . . .
C57 C -0.2458(4) 0.0750(4) 0.8260(4) 0.0259(10) Uani 1 1 d . . . . .
C58 C -0.1358(4) 0.0591(4) 0.8368(4) 0.0214(9) Uani 1 1 d . . . . .
H58 H -0.0774 0.0578 0.9055 0.026 Uiso 1 1 calc R U . . .
C59 C -0.4031(4) 0.0558(4) 0.5291(4) 0.0273(10) Uani 1 1 d . . . . .
F31 F -0.4899(4) 0.1040(4) 0.5326(4) 0.0661(13) Uani 1 1 d . . . . .
F32 F -0.3705(3) 0.0944(3) 0.4664(3) 0.0467(9) Uani 1 1 d . . . . .
F33 F -0.4478(3) -0.0423(3) 0.4744(3) 0.0460(9) Uani 1 1 d . . . . .
C60 C -0.2724(5) 0.0830(5) 0.9216(5) 0.0362(13) Uani 1 1 d . . . . .
F34 F -0.3037(3) 0.1738(4) 0.9498(3) 0.0526(10) Uani 1 1 d . . . . .
F35 F -0.3578(4) 0.0101(4) 0.9003(3) 0.0664(15) Uani 1 1 d . . . . .
F36 F -0.1837(3) 0.0727(3) 1.0103(3) 0.0428(8) Uani 1 1 d . . . . .
C61 C 0.0047(4) -0.1083(3) 0.7784(4) 0.0156(8) Uani 1 1 d . . . . .
C62 C -0.0818(4) -0.1826(3) 0.6924(4) 0.0209(9) Uani 1 1 d . . . . .
H62 H -0.1328 -0.1617 0.6308 0.025 Uiso 1 1 calc R U . . .
C63 C -0.0957(4) -0.2846(4) 0.6938(4) 0.0231(9) Uani 1 1 d . . . . .
C64 C -0.0229(4) -0.3186(3) 0.7828(4) 0.0206(9) Uani 1 1 d . . . . .
H64 H -0.0309 -0.3888 0.7840 0.025 Uiso 1 1 calc R U . . .
C66 C 0.0735(4) -0.1430(3) 0.8678(4) 0.0203(9) Uani 1 1 d . . . . .
H66 H 0.1305 -0.0953 0.9296 0.024 Uiso 1 1 calc R U . . .
C65 C 0.0607(4) -0.2470(3) 0.8686(4) 0.0225(9) Uani 1 1 d . . . . .
C67 C -0.1904(5) -0.3609(4) 0.6033(5) 0.0324(11) Uani 1 1 d . . . . .
F37 F -0.2539(3) -0.3200(3) 0.5212(3) 0.0473(9) Uani 1 1 d . . . . .
F38 F -0.1526(3) -0.4422(3) 0.5617(3) 0.0507(10) Uani 1 1 d . . . . .
F39 F -0.2653(3) -0.3992(3) 0.6333(3) 0.0438(8) Uani 1 1 d . . . . .
C68 C 0.1460(5) -0.2783(4) 0.9652(4) 0.0284(10) Uani 1 1 d . . . . .
F40 F 0.1354(3) -0.3784(2) 0.9550(3) 0.0441(9) Uani 1 1 d . . . . .
F41 F 0.2557(3) -0.2465(3) 0.9891(3) 0.0460(9) Uani 1 1 d . . . . .
F42 F 0.1337(3) -0.2353(3) 1.0542(3) 0.0409(8) Uani 1 1 d . . . . .
C69 C 0.0425(4) 0.0039(4) 0.6610(4) 0.0210(9) Uani 1 1 d . . . . .
C70 C 0.0928(4) -0.0776(4) 0.6247(4) 0.0272(10) Uani 1 1 d . . . . .
H70 H 0.1048 -0.1335 0.6576 0.033 Uiso 1 1 calc R U . . .
C71 C 0.1259(4) -0.0803(4) 0.5429(4) 0.0288(10) Uani 1 1 d . . . . .
C72 C 0.1105(4) -0.0002(5) 0.4928(4) 0.0307(11) Uani 1 1 d . . . . .
H72 H 0.1338 -0.0013 0.4373 0.037 Uiso 1 1 calc R U . . .
C73 C 0.0602(4) 0.0816(4) 0.5256(4) 0.0240(9) Uani 1 1 d . . . . .
C74 C 0.0260(4) 0.0833(3) 0.6073(4) 0.0184(8) Uani 1 1 d . . . . .
H74 H -0.0095 0.1397 0.6271 0.022 Uiso 1 1 calc R U . . .
C75 C 0.1800(5) -0.1712(5) 0.5109(5) 0.0381(13) Uani 1 1 d . . . . .
F43 F 0.2599(3) -0.1958(3) 0.5952(3) 0.0506(10) Uani 1 1 d . . . . .
F44 F 0.1011(4) -0.2559(3) 0.4562(4) 0.0515(10) Uani 1 1 d . . . . .
F45 F 0.2250(4) -0.1571(3) 0.4449(4) 0.0550(10) Uani 1 1 d . . . . .
C76 C 0.0350(4) 0.1632(4) 0.4653(4) 0.0269(10) Uani 1 1 d . . . . .
F46 F -0.0473(3) 0.1255(3) 0.3631(3) 0.0446(8) Uani 1 1 d . . . . .
F47 F 0.1264(3) 0.1986(3) 0.4552(3) 0.0386(8) Uani 1 1 d . . . . .
F48 F 0.0008(3) 0.2447(3) 0.5100(3) 0.0378(7) Uani 1 1 d . . . . .
B62 B 0.0145(4) 0.0087(4) 0.7644(4) 0.0163(9) Uani 1 1 d . . . . .
B76 B 0.3983(4) 0.3988(3) 0.4769(4) 0.0160(9) Uani 1 1 d . . . . .

loop_
_atom_site_aniso_label
_atom_site_aniso_U_11
_atom_site_aniso_U_22
_atom_site_aniso_U_33
_atom_site_aniso_U_23
_atom_site_aniso_U_13
_atom_site_aniso_U_12
Zn1 0.0267(3) 0.0236(3) 0.0192(3) 0.0029(2) 0.0086(2) 0.0024(2)
P1 0.0225(6) 0.0241(6) 0.0181(6) 0.0035(5) 0.0066(5) 0.0009(4)
C1 0.033(3) 0.030(3) 0.020(2) 0.001(2) 0.011(2) -0.001(2)
C2 0.030(3) 0.036(3) 0.025(3) 0.010(2) 0.014(2) 0.002(2)
C3 0.031(3) 0.033(3) 0.037(3) 0.014(2) 0.010(2) 0.007(2)
P2 0.0219(6) 0.0277(6) 0.0219(6) 0.0046(5) 0.0079(5) 0.0031(5)
C4 0.037(3) 0.030(3) 0.057(4) 0.007(3) 0.028(3) 0.009(2)
C5 0.034(3) 0.054(4) 0.044(4) 0.029(3) 0.022(3) 0.018(3)
C6 0.026(3) 0.049(3) 0.033(3) 0.004(3) 0.012(2) -0.005(2)
P3 0.0227(6) 0.0258(6) 0.0206(6) 0.0006(5) 0.0083(5) 0.0012(5)
C7 0.032(3) 0.024(3) 0.050(4) 0.008(2) 0.018(3) 0.003(2)
C8 0.035(3) 0.050(4) 0.023(3) 0.001(3) 0.009(2) 0.001(3)
C9 0.031(3) 0.039(3) 0.041(3) 0.006(3) 0.019(3) 0.003(2)
P4 0.0250(6) 0.0296(6) 0.0232(6) 0.0080(5) 0.0081(5) 0.0034(5)
C10 0.030(3) 0.041(3) 0.030(3) 0.013(2) 0.006(2) 0.000(2)
C11 0.035(3) 0.035(3) 0.031(3) 0.008(2) 0.017(2) 0.004(2)
C12 0.031(3) 0.030(3) 0.034(3) 0.013(2) 0.014(2) 0.007(2)
P1' 0.0225(6) 0.0241(6) 0.0181(6) 0.0035(5) 0.0066(5) 0.0009(4)
C1' 0.033(3) 0.030(3) 0.020(2) 0.001(2) 0.011(2) -0.001(2)
C2' 0.030(3) 0.036(3) 0.025(3) 0.010(2) 0.014(2) 0.002(2)
C3' 0.031(3) 0.033(3) 0.037(3) 0.014(2) 0.010(2) 0.007(2)
P2' 0.0219(6) 0.0277(6) 0.0219(6) 0.0046(5) 0.0079(5) 0.0031(5)
C4' 0.037(3) 0.030(3) 0.057(4) 0.007(3) 0.028(3) 0.009(2)
C5' 0.034(3) 0.054(4) 0.044(4) 0.029(3) 0.022(3) 0.018(3)
C6' 0.026(3) 0.049(3) 0.033(3) 0.004(3) 0.012(2) -0.005(2)
P3' 0.0227(6) 0.0258(6) 0.0206(6) 0.0006(5) 0.0083(5) 0.0012(5)
C7' 0.032(3) 0.024(3) 0.050(4) 0.008(2) 0.018(3) 0.003(2)
C8' 0.035(3) 0.050(4) 0.023(3) 0.001(3) 0.009(2) 0.001(3)
C9' 0.031(3) 0.039(3) 0.041(3) 0.006(3) 0.019(3) 0.003(2)
P4' 0.0250(6) 0.0296(6) 0.0232(6) 0.0080(5) 0.0081(5) 0.0034(5)
C10' 0.030(3) 0.041(3) 0.030(3) 0.013(2) 0.006(2) 0.000(2)
C11' 0.035(3) 0.035(3) 0.031(3) 0.008(2) 0.017(2) 0.004(2)
C12' 0.031(3) 0.030(3) 0.034(3) 0.013(2) 0.014(2) 0.007(2)
C13 0.0182(19) 0.0131(17) 0.022(2) 0.0076(16) 0.0102(18) 0.0015(14)
C14 0.019(2) 0.0182(19) 0.023(2) 0.0078(17) 0.0072(18) 0.0003(15)
C15 0.017(2) 0.0171(19) 0.032(3) 0.0101(18) 0.0057(19) 0.0002(15)
C16 0.020(2) 0.022(2) 0.042(3) 0.007(2) 0.013(2) 0.0055(17)
C17 0.029(2) 0.019(2) 0.038(3) -0.0003(19) 0.020(2) 0.0004(17)
C18 0.020(2) 0.019(2) 0.023(2) 0.0061(17) 0.0103(18) 0.0018(16)
C19 0.025(2) 0.026(2) 0.037(3) 0.015(2) 0.003(2) -0.0003(19)
F1 0.075(3) 0.0360(19) 0.040(2) 0.0136(16) -0.011(2) -0.0239(19)
F2 0.043(2) 0.114(4) 0.045(2) 0.052(3) -0.0085(18) -0.025(2)
F3 0.054(3) 0.108(4) 0.059(3) 0.014(3) -0.013(2) 0.052(3)
C20 0.032(3) 0.037(3) 0.040(3) 0.001(2) 0.025(2) 0.005(2)
F4 0.062(2) 0.0384(18) 0.068(3) 0.0084(17) 0.047(2) 0.0165(16)
F5 0.0358(18) 0.052(2) 0.051(2) 0.0115(16) 0.0297(17) 0.0024(14)
F6 0.044(2) 0.067(2) 0.0365(19) 0.0055(17) 0.0265(17) 0.0060(17)
C21 0.0172(18) 0.0140(18) 0.019(2) 0.0067(15) 0.0104(17) 0.0024(14)
C22 0.019(2) 0.021(2) 0.021(2) 0.0065(17) 0.0045(18) 0.0011(16)
C23 0.020(2) 0.0179(19) 0.024(2) 0.0067(17) 0.0075(18) 0.0019(15)
C24 0.021(2) 0.0121(17) 0.024(2) 0.0048(16) 0.0128(18) -0.0001(15)
C25 0.026(2) 0.0175(19) 0.021(2) 0.0076(17) 0.0104(19) 0.0050(16)
C26 0.020(2) 0.0157(19) 0.016(2) 0.0031(15) 0.0054(17) 0.0005(15)
C27 0.030(2) 0.024(2) 0.031(3) 0.005(2) 0.006(2) -0.0022(19)
F7 0.082(3) 0.0404(19) 0.0215(17) 0.0039(14) -0.0007(18) -0.0239(19)
F9 0.0405(19) 0.0390(18) 0.055(2) -0.0235(17) 0.0117(18) 0.0017(15)
F8 0.0280(15) 0.0363(16) 0.0453(19) 0.0010(14) 0.0114(14) -0.0083(12)
C28 0.033(2) 0.019(2) 0.028(3) 0.0080(18) 0.011(2) 0.0033(18)
F10 0.066(2) 0.0208(13) 0.0299(16) 0.0135(12) 0.0142(16) 0.0126(14)
F11 0.062(2) 0.0425(17) 0.0297(16) 0.0164(14) 0.0282(16) 0.0193(16)
F12 0.0355(17) 0.057(2) 0.044(2) 0.0334(18) -0.0024(16) -0.0041(15)
C29 0.020(2) 0.0170(19) 0.016(2) 0.0077(16) 0.0091(17) 0.0037(15)
C30 0.020(2) 0.0175(19) 0.024(2) 0.0048(17) 0.0059(18) 0.0029(16)
C31 0.022(2) 0.024(2) 0.024(2) 0.0066(18) 0.0066(19) -0.0006(17)
C32 0.028(2) 0.022(2) 0.023(2) 0.0004(18) 0.005(2) -0.0074(18)
C33 0.036(3) 0.020(2) 0.022(2) 0.0051(17) 0.018(2) -0.0008(18)
C34 0.025(2) 0.0172(19) 0.017(2) 0.0053(16) 0.0107(18) 0.0012(16)
C35 0.023(2) 0.037(3) 0.037(3) 0.013(2) -0.002(2) -0.002(2)
F13 0.0313(18) 0.0361(18) 0.087(3) 0.0145(19) -0.008(2) 0.0118(14)
F14 0.0302(17) 0.068(2) 0.042(2) 0.0227(18) -0.0050(15) -0.0072(16)
F15 0.0304(18) 0.092(3) 0.063(3) 0.039(2) 0.0221(19) 0.0206(19)
C36 0.049(3) 0.015(2) 0.032(2) -0.0056(17) 0.019(2) -0.0031(18)
F16 0.066(3) 0.033(3) 0.057(3) -0.018(2) 0.008(3) 0.004(2)
F17 0.076(4) 0.029(2) 0.097(5) 0.002(3) 0.065(4) 0.011(2)
F18 0.102(5) 0.019(2) 0.046(3) 0.006(2) 0.038(3) 0.006(2)
F16' 0.066(3) 0.033(3) 0.057(3) -0.018(2) 0.008(3) 0.004(2)
F17' 0.076(4) 0.029(2) 0.097(5) 0.002(3) 0.065(4) 0.011(2)
F18' 0.102(5) 0.019(2) 0.046(3) 0.006(2) 0.038(3) 0.006(2)
C37 0.0144(19) 0.0180(19) 0.019(2) 0.0036(16) 0.0060(17) 0.0008(15)
C38 0.026(2) 0.026(2) 0.027(2) 0.0099(19) 0.014(2) 0.0086(18)
C39 0.021(2) 0.028(2) 0.030(3) 0.0042(19) 0.012(2) 0.0051(18)
C40 0.028(2) 0.036(3) 0.023(2) 0.009(2) 0.015(2) 0.0028(19)
C41 0.023(2) 0.027(2) 0.026(2) 0.0137(19) 0.0119(19) 0.0026(18)
C42 0.0185(19) 0.021(2) 0.019(2) 0.0087(17) 0.0089(17) 0.0045(15)
C43 0.027(2) 0.046(3) 0.034(3) 0.011(2) 0.018(2) 0.013(2)
F19 0.054(2) 0.061(2) 0.091(3) 0.032(2) 0.057(2) 0.0280(19)
F20 0.049(2) 0.042(2) 0.107(4) -0.008(2) 0.037(3) 0.0127(17)
F21 0.052(2) 0.122(4) 0.052(2) 0.038(3) 0.030(2) 0.056(3)
C44 0.025(2) 0.044(3) 0.036(3) 0.024(2) 0.018(2) 0.007(2)
F22 0.046(2) 0.062(2) 0.068(3) 0.045(2) 0.036(2) 0.0117(17)
F23 0.067(3) 0.097(4) 0.056(3) 0.054(3) -0.023(2) -0.025(3)
F24 0.125(5) 0.080(3) 0.120(4) 0.085(3) 0.103(4) 0.075(3)
C45 0.019(2) 0.0158(19) 0.021(2) 0.0085(16) 0.0091(17) 0.0016(15)
C46 0.021(2) 0.019(2) 0.033(3) 0.0093(18) 0.010(2) 0.0018(16)
C47 0.021(2) 0.027(2) 0.031(3) 0.008(2) 0.005(2) -0.0016(18)
C48 0.021(2) 0.029(2) 0.024(2) 0.0060(19) 0.0069(19) -0.0033(18)
C49 0.029(2) 0.019(2) 0.021(2) 0.0051(17) 0.0119(19) 0.0003(17)
C50 0.024(2) 0.0168(19) 0.019(2) 0.0069(16) 0.0122(18) 0.0034(16)
C51 0.024(3) 0.035(3) 0.051(4) 0.011(3) 0.006(2) 0.000(2)
F25 0.036(2) 0.097(3) 0.063(3) 0.048(3) 0.0088(19) 0.015(2)
F26 0.0233(16) 0.067(2) 0.061(2) 0.0182(19) 0.0191(17) 0.0065(15)
F27 0.032(2) 0.041(2) 0.131(5) -0.011(3) -0.015(3) 0.0138(16)
C52 0.038(3) 0.021(2) 0.032(3) -0.001(2) 0.020(2) -0.0046(19)
F28 0.070(3) 0.0291(17) 0.107(4) 0.002(2) 0.069(3) 0.0094(17)
F29 0.064(3) 0.0331(19) 0.068(3) -0.0191(19) -0.005(2) -0.0001(18)
F30 0.093(3) 0.0215(15) 0.068(3) 0.0168(16) 0.052(3) 0.0113(17)
C53 0.021(2) 0.0080(16) 0.021(2) 0.0019(15) 0.0082(18) 0.0003(14)
C54 0.023(2) 0.0133(17) 0.020(2) 0.0050(15) 0.0114(18) 0.0009(15)
C55 0.021(2) 0.0134(18) 0.027(2) 0.0050(17) 0.0059(19) 0.0026(15)
C56 0.018(2) 0.019(2) 0.033(3) -0.0021(18) 0.013(2) 0.0006(16)
C57 0.025(2) 0.025(2) 0.027(2) -0.0037(18) 0.016(2) -0.0038(17)
C58 0.017(2) 0.025(2) 0.019(2) 0.0019(17) 0.0072(17) -0.0014(16)
C59 0.024(2) 0.019(2) 0.033(3) 0.0116(19) 0.006(2) 0.0012(17)
F31 0.041(2) 0.096(3) 0.050(2) 0.017(2) 0.0080(19) 0.042(2)
F32 0.0390(18) 0.054(2) 0.0383(19) 0.0312(16) 0.0006(15) -0.0087(15)
F33 0.052(2) 0.0297(16) 0.0306(17) 0.0123(13) -0.0057(15) -0.0166(14)
C60 0.029(3) 0.042(3) 0.033(3) -0.007(2) 0.018(2) -0.010(2)
F34 0.042(2) 0.074(3) 0.042(2) -0.0040(18) 0.0271(17) 0.0191(18)
F35 0.055(2) 0.096(3) 0.038(2) -0.015(2) 0.0291(19) -0.043(2)
F36 0.0430(19) 0.060(2) 0.0298(17) 0.0076(15) 0.0226(16) 0.0001(16)
C61 0.0167(18) 0.0156(18) 0.018(2) 0.0037(15) 0.0108(17) 0.0029(15)
C62 0.020(2) 0.020(2) 0.019(2) 0.0058(17) 0.0053(18) 0.0038(16)
C63 0.023(2) 0.018(2) 0.027(2) 0.0034(18) 0.0114(19) 0.0018(16)
C64 0.025(2) 0.0158(18) 0.029(2) 0.0068(17) 0.018(2) 0.0048(16)
C66 0.024(2) 0.0158(19) 0.023(2) 0.0081(16) 0.0105(19) 0.0018(16)
C65 0.029(2) 0.019(2) 0.024(2) 0.0097(17) 0.014(2) 0.0060(17)
C67 0.027(2) 0.024(2) 0.040(3) 0.006(2) 0.010(2) 0.0043(19)
F37 0.048(2) 0.0331(17) 0.0333(18) 0.0011(14) -0.0032(16) -0.0061(14)
F38 0.045(2) 0.0303(17) 0.057(2) -0.0139(16) 0.0163(18) 0.0014(14)
F39 0.0250(15) 0.0359(17) 0.065(2) 0.0145(16) 0.0143(16) -0.0050(12)
C68 0.037(3) 0.024(2) 0.031(3) 0.013(2) 0.019(2) 0.0102(19)
F40 0.064(2) 0.0215(14) 0.0378(18) 0.0160(13) 0.0096(17) 0.0109(14)
F41 0.0292(16) 0.059(2) 0.056(2) 0.0356(18) 0.0142(16) 0.0127(15)
F42 0.062(2) 0.0360(16) 0.0272(16) 0.0153(13) 0.0181(16) 0.0163(15)
C69 0.024(2) 0.025(2) 0.018(2) 0.0075(17) 0.0126(18) 0.0055(17)
C70 0.027(2) 0.031(2) 0.028(2) 0.013(2) 0.013(2) 0.0136(19)
C71 0.021(2) 0.036(3) 0.030(3) 0.006(2) 0.013(2) 0.0074(19)
C72 0.027(2) 0.046(3) 0.026(2) 0.013(2) 0.015(2) 0.006(2)
C73 0.019(2) 0.031(2) 0.023(2) 0.0115(19) 0.0078(18) 0.0000(17)
C74 0.0179(19) 0.0182(19) 0.021(2) 0.0055(16) 0.0099(17) -0.0005(15)
C75 0.037(3) 0.049(3) 0.032(3) 0.007(2) 0.019(2) 0.006(2)
F43 0.0428(19) 0.063(2) 0.049(2) 0.0158(18) 0.0204(17) 0.0310(18)
F44 0.054(2) 0.0417(19) 0.054(2) -0.0019(17) 0.0260(19) 0.0105(16)
F45 0.065(3) 0.068(2) 0.062(3) 0.023(2) 0.051(2) 0.031(2)
C76 0.023(2) 0.033(3) 0.027(2) 0.015(2) 0.010(2) -0.0004(19)
F46 0.0415(19) 0.052(2) 0.0268(16) 0.0157(15) 0.0006(15) -0.0037(15)
F47 0.0399(18) 0.0429(18) 0.0437(19) 0.0200(15) 0.0246(16) -0.0035(14)
F48 0.0494(19) 0.0337(16) 0.0433(19) 0.0203(14) 0.0273(16) 0.0106(14)
B62 0.020(2) 0.016(2) 0.016(2) 0.0056(17) 0.0100(19) 0.0021(17)
B76 0.018(2) 0.0135(19) 0.017(2) 0.0065(17) 0.0068(19) 0.0043(16)

loop_
_atom_type_symbol
_atom_type_description
_atom_type_scat_dispersion_real
_atom_type_scat_dispersion_imag
_atom_type_scat_source
C C 0.0181 0.0091 'International Tables Vol C Tables 4.2.6.8 and 6.1.1.4'
H H 0.0000 0.0000 'International Tables Vol C Tables 4.2.6.8 and 6.1.1.4'
B B 0.0090 0.0039 'International Tables Vol C Tables 4.2.6.8 and 6.1.1.4'
F F 0.0727 0.0534 'International Tables Vol C Tables 4.2.6.8 and 6.1.1.4'
P P 0.2955 0.4335 'International Tables Vol C Tables 4.2.6.8 and 6.1.1.4'
Zn Zn -1.5491 0.6778 'International Tables Vol C Tables 4.2.6.8 and 6.1.1.4'

loop_
_geom_angle_atom_site_label_1
_geom_angle_atom_site_label_2
_geom_angle_atom_site_label_3
_geom_angle
P2 Zn1 P3 108.18(5)
P2 Zn1 P4 109.66(5)
P3 Zn1 P4 112.66(5)
P2 Zn1 P1 110.75(5)
P3 Zn1 P1 109.84(5)
P4 Zn1 P1 105.76(5)
P2' Zn1 P3' 115.0(4)
P2' Zn1 P4' 113.9(4)
P3' Zn1 P4' 110.1(4)
P2' Zn1 P1' 111.1(4)
P3' Zn1 P1' 106.1(4)
P4' Zn1 P1' 99.2(4)
C3 P1 C2 105.1(3)
C3 P1 C1 106.1(3)
C2 P1 C1 104.1(3)
C3 P1 Zn1 115.4(2)
C2 P1 Zn1 113.1(2)
C1 P1 Zn1 112.1(2)
P1 C1 H1A 109.5
P1 C1 H1B 109.5
H1A C1 H1B 109.5
P1 C1 H1C 109.5
H1A C1 H1C 109.5
H1B C1 H1C 109.5
P1 C2 H2A 109.5
P1 C2 H2B 109.5
H2A C2 H2B 109.5
P1 C2 H2C 109.5
H2A C2 H2C 109.5
H2B C2 H2C 109.5
P1 C3 H3A 109.5
P1 C3 H3B 109.5
H3A C3 H3B 109.5
P1 C3 H3C 109.5
H3A C3 H3C 109.5
H3B C3 H3C 109.5
C5 P2 C4 104.7(3)
C5 P2 C6 105.3(3)
C4 P2 C6 104.4(3)
C5 P2 Zn1 115.5(2)
C4 P2 Zn1 114.0(2)
C6 P2 Zn1 112.0(2)
P2 C4 H4A 109.5
P2 C4 H4B 109.5
H4A C4 H4B 109.5
P2 C4 H4C 109.5
H4A C4 H4C 109.5
H4B C4 H4C 109.5
P2 C5 H5A 109.5
P2 C5 H5B 109.5
H5A C5 H5B 109.5
P2 C5 H5C 109.5
H5A C5 H5C 109.5
H5B C5 H5C 109.5
P2 C6 H6A 109.5
P2 C6 H6B 109.5
H6A C6 H6B 109.5
P2 C6 H6C 109.5
H6A C6 H6C 109.5
H6B C6 H6C 109.5
C9 P3 C8 104.3(3)
C9 P3 C7 105.4(3)
C8 P3 C7 105.0(3)
C9 P3 Zn1 115.4(2)
C8 P3 Zn1 114.6(2)
C7 P3 Zn1 111.2(2)
P3 C7 H7A 109.5
P3 C7 H7B 109.5
H7A C7 H7B 109.5
P3 C7 H7C 109.5
H7A C7 H7C 109.5
H7B C7 H7C 109.5
P3 C8 H8A 109.5
P3 C8 H8B 109.5
H8A C8 H8B 109.5
P3 C8 H8C 109.5
H8A C8 H8C 109.5
H8B C8 H8C 109.5
P3 C9 H9A 109.5
P3 C9 H9B 109.5
H9A C9 H9B 109.5
P3 C9 H9C 109.5
H9A C9 H9C 109.5
H9B C9 H9C 109.5
C11 P4 C10 104.8(3)
C11 P4 C12 104.8(3)
C10 P4 C12 105.4(3)
C11 P4 Zn1 115.0(2)
C10 P4 Zn1 113.4(2)
C12 P4 Zn1 112.4(2)
P4 C10 H10A 109.5
P4 C10 H10B 109.5
H10A C10 H10B 109.5
P4 C10 H10C 109.5
H10A C10 H10C 109.5
H10B C10 H10C 109.5
P4 C11 H11A 109.5
P4 C11 H11B 109.5
H11A C11 H11B 109.5
P4 C11 H11C 109.5
H11A C11 H11C 109.5
H11B C11 H11C 109.5
P4 C12 H12A 109.5
P4 C12 H12B 109.5
H12A C12 H12B 109.5
P4 C12 H12C 109.5
H12A C12 H12C 109.5
H12B C12 H12C 109.5
C2' P1' C3' 104.5(16)
C2' P1' C1' 106.3(16)
C3' P1' C1' 104.2(16)
C2' P1' Zn1 117.0(18)
C3' P1' Zn1 114.4(18)
C1' P1' Zn1 109.5(17)
P1' C1' H1'1 109.5
P1' C1' H1'2 109.5
H1'1 C1' H1'2 109.5
P1' C1' H1'3 109.5
H1'1 C1' H1'3 109.5
H1'2 C1' H1'3 109.5
P1' C2' H2'1 109.5
P1' C2' H2'2 109.5
H2'1 C2' H2'2 109.5
P1' C2' H2'3 109.5
H2'1 C2' H2'3 109.5
H2'2 C2' H2'3 109.5
P1' C3' H3'1 109.5
P1' C3' H3'2 109.5
H3'1 C3' H3'2 109.5
P1' C3' H3'3 109.5
H3'1 C3' H3'3 109.5
H3'2 C3' H3'3 109.5
C5' P2' C4' 106.9(17)
C5' P2' C6' 105.6(17)
C4' P2' C6' 106.0(17)
C5' P2' Zn1 116.0(18)
C4' P2' Zn1 112.4(19)
C6' P2' Zn1 109.4(18)
P2' C4' H4'1 109.5
P2' C4' H4'2 109.5
H4'1 C4' H4'2 109.5
P2' C4' H4'3 109.5
H4'1 C4' H4'3 109.5
H4'2 C4' H4'3 109.5
P2' C5' H5'1 109.5
P2' C5' H5'2 109.5
H5'1 C5' H5'2 109.5
P2' C5' H5'3 109.5
H5'1 C5' H5'3 109.5
H5'2 C5' H5'3 109.5
P2' C6' H6'1 109.5
P2' C6' H6'2 109.5
H6'1 C6' H6'2 109.5
P2' C6' H6'3 109.5
H6'1 C6' H6'3 109.5
H6'2 C6' H6'3 109.5
C9' P3' C7' 105.4(17)
C9' P3' C8' 105.0(17)
C7' P3' C8' 102.2(17)
C9' P3' Zn1 120.0(18)
C7' P3' Zn1 110.7(18)
C8' P3' Zn1 111.9(18)
P3' C7' H7'1 109.5
P3' C7' H7'2 109.5
H7'1 C7' H7'2 109.5
P3' C7' H7'3 109.5
H7'1 C7' H7'3 109.5
H7'2 C7' H7'3 109.5
P3' C8' H8'1 109.5
P3' C8' H8'2 109.5
H8'1 C8' H8'2 109.5
P3' C8' H8'3 109.5
H8'1 C8' H8'3 109.5
H8'2 C8' H8'3 109.5
P3' C9' H9'1 109.5
P3' C9' H9'2 109.5
H9'1 C9' H9'2 109.5
P3' C9' H9'3 109.5
H9'1 C9' H9'3 109.5
H9'2 C9' H9'3 109.5
C11' P4' C12' 106.0(17)
C11' P4' C10' 104.8(17)
C12' P4' C10' 105.3(17)
C11' P4' Zn1 115.1(19)
C12' P4' Zn1 114.1(19)
C10' P4' Zn1 110.7(18)
P4' C10' H10D 109.5
P4' C10' H10E 109.5
H10D C10' H10E 109.5
P4' C10' H10F 109.5
H10D C10' H10F 109.5
H10E C10' H10F 109.5
P4' C11' H11D 109.5
P4' C11' H11E 109.5
H11D C11' H11E 109.5
P4' C11' H11F 109.5
H11D C11' H11F 109.5
H11E C11' H11F 109.5
P4' C12' H12D 109.5
P4' C12' H12E 109.5
H12D C12' H12E 109.5
P4' C12' H12F 109.5
H12D C12' H12F 109.5
H12E C12' H12F 109.5
C14 C13 C18 116.0(4)
C14 C13 B76 123.9(4)
C18 C13 B76 119.9(4)
C13 C14 C15 122.4(5)
C13 C14 H14 118.8
C15 C14 H14 118.8
C16 C15 C14 120.6(5)
C16 C15 C19 120.4(4)
C14 C15 C19 118.8(5)
C15 C16 C17 118.4(4)
C15 C16 H16 120.8
C17 C16 H16 120.8
C18 C17 C16 120.8(5)
C18 C17 C20 121.3(5)
C16 C17 C20 117.8(5)
C17 C18 C13 121.9(5)
C17 C18 H18 119.1
C13 C18 H18 119.1
F1 C19 F2 106.3(6)
F1 C19 F3 105.5(5)
F2 C19 F3 106.7(6)
F1 C19 C15 112.2(4)
F2 C19 C15 113.2(4)
F3 C19 C15 112.4(5)
F4 C20 F5 105.5(4)
F4 C20 F6 106.3(5)
F5 C20 F6 105.6(5)
F4 C20 C17 113.7(5)
F5 C20 C17 112.3(5)
F6 C20 C17 112.7(5)
C26 C21 C22 115.9(4)
C26 C21 B76 125.9(4)
C22 C21 B76 118.2(4)
C23 C22 C21 122.3(5)
C23 C22 H22 118.8
C21 C22 H22 118.8
C24 C23 C22 120.9(4)
C24 C23 C27 118.3(4)
C22 C23 C27 120.7(5)
C23 C24 C25 117.7(4)
C23 C24 H24 121.2
C25 C24 H24 121.2
C24 C25 C26 120.6(4)
C24 C25 C28 119.7(4)
C26 C25 C28 119.7(4)
C21 C26 C25 122.6(4)
C21 C26 H26 118.7
C25 C26 H26 118.7
F9 C27 F7 106.2(5)
F9 C27 F8 105.0(4)
F7 C27 F8 105.3(5)
F9 C27 C23 113.6(5)
F7 C27 C23 114.0(4)
F8 C27 C23 112.0(5)
F12 C28 F10 106.9(4)
F12 C28 F11 105.3(4)
F10 C28 F11 105.3(4)
F12 C28 C25 111.8(4)
F10 C28 C25 113.3(4)
F11 C28 C25 113.6(4)
C34 C29 C30 115.4(4)
C34 C29 B76 123.4(4)
C30 C29 B76 120.8(4)
C31 C30 C29 122.6(4)
C31 C30 H30 118.7
C29 C30 H30 118.7
C32 C31 C30 120.6(4)
C32 C31 C35 118.7(4)
C30 C31 C35 120.6(4)
C33 C32 C31 117.6(4)
C33 C32 H32 121.2
C31 C32 H32 121.2
C32 C33 C34 121.7(4)
C32 C33 C36 118.7(4)
C34 C33 C36 119.6(5)
C33 C34 C29 122.1(4)
C33 C34 H34 118.9
C29 C34 H34 118.9
F14 C35 F15 105.6(5)
F14 C35 F13 104.6(5)
F15 C35 F13 107.8(6)
F14 C35 C31 113.6(5)
F15 C35 C31 112.1(5)
F13 C35 C31 112.6(4)
F17' C36 F18' 109.7(9)
F17 C36 F18 109.4(7)
F17 C36 F16 107.9(6)
F18 C36 F16 103.0(6)
F17' C36 F16' 101.5(10)
F18' C36 F16' 100.1(9)
F17 C36 C33 115.2(5)
F17' C36 C33 116.0(6)
F18' C36 C33 115.1(6)
F18 C36 C33 110.2(5)
F16 C36 C33 110.4(5)
F16' C36 C33 112.3(6)
C42 C37 C38 116.2(4)
C42 C37 B76 122.4(4)
C38 C37 B76 120.6(4)
C39 C38 C37 122.2(5)
C39 C38 H38 118.9
C37 C38 H38 118.9
C40 C39 C38 120.4(4)
C40 C39 C43 120.1(5)
C38 C39 C43 119.5(5)
C39 C40 C41 118.5(4)
C39 C40 H40 120.8
C41 C40 H40 120.8
C42 C41 C40 120.9(4)
C42 C41 C44 120.7(4)
C40 C41 C44 118.4(4)
C41 C42 C37 121.7(4)
C41 C42 H42 119.2
C37 C42 H42 119.2
F19 C43 F21 107.8(5)
F19 C43 F20 106.4(5)
F21 C43 F20 105.1(6)
F19 C43 C39 113.1(5)
F21 C43 C39 112.0(5)
F20 C43 C39 112.0(5)
F22 C44 F23 105.9(5)
F22 C44 F24 105.9(5)
F23 C44 F24 107.5(6)
F22 C44 C41 113.6(4)
F23 C44 C41 111.1(5)
F24 C44 C41 112.3(5)
C50 C45 C46 115.6(4)
C50 C45 B62 123.8(4)
C46 C45 B62 120.0(4)
C47 C46 C45 122.3(4)
C47 C46 H46 118.8
C45 C46 H46 118.8
C46 C47 C48 120.6(5)
C46 C47 C51 121.1(5)
C48 C47 C51 118.3(5)
C49 C48 C47 118.1(4)
C49 C48 H48 121.0
C47 C48 H48 121.0
C48 C49 C50 121.1(4)
C48 C49 C52 119.2(4)
C50 C49 C52 119.5(4)
C49 C50 C45 122.1(4)
C49 C50 H50 119.0
C45 C50 H50 119.0
F27 C51 F26 108.7(6)
F27 C51 F25 105.7(6)
F26 C51 F25 102.6(5)
F27 C51 C47 114.0(5)
F26 C51 C47 114.4(5)
F25 C51 C47 110.5(6)
F28 C52 F30 105.9(5)
F28 C52 F29 107.5(5)
F30 C52 F29 105.3(5)
F28 C52 C49 112.9(4)
F30 C52 C49 111.5(4)
F29 C52 C49 113.2(5)
C54 C53 C58 116.1(4)
C54 C53 B62 125.1(4)
C58 C53 B62 117.8(4)
C53 C54 C55 122.3(4)
C53 C54 H54 118.9
C55 C54 H54 118.9
C56 C55 C54 120.7(4)
C56 C55 C59 120.0(4)
C54 C55 C59 119.1(5)
C55 C56 C57 118.5(4)
C55 C56 H56 120.7
C57 C56 H56 120.7
C56 C57 C58 120.7(5)
C56 C57 C60 119.2(5)
C58 C57 C60 119.9(5)
C57 C58 C53 121.7(4)
C57 C58 H58 119.1
C53 C58 H58 119.1
F32 C59 F31 106.2(5)
F32 C59 F33 105.2(5)
F31 C59 F33 106.4(5)
F32 C59 C55 114.2(4)
F31 C59 C55 112.6(5)
F33 C59 C55 111.7(4)
F34 C60 F36 105.7(4)
F34 C60 F35 107.4(5)
F36 C60 F35 106.1(6)
F34 C60 C57 111.9(5)
F36 C60 C57 113.6(4)
F35 C60 C57 111.7(4)
C66 C61 C62 115.7(4)
C66 C61 B62 126.6(4)
C62 C61 B62 117.7(4)
C63 C62 C61 122.7(4)
C63 C62 H62 118.6
C61 C62 H62 118.6
C62 C63 C64 120.5(4)
C62 C63 C67 121.7(5)
C64 C63 C67 117.8(4)
C65 C64 C63 117.8(4)
C65 C64 H64 121.1
C63 C64 H64 121.1
C61 C66 C65 121.5(4)
C61 C66 H66 119.2
C65 C66 H66 119.2
C64 C65 C66 121.7(5)
C64 C65 C68 120.9(4)
C66 C65 C68 117.3(4)
F38 C67 F39 105.8(4)
F38 C67 F37 107.0(5)
F39 C67 F37 105.3(4)
F38 C67 C63 112.7(4)
F39 C67 C63 112.8(5)
F37 C67 C63 112.6(4)
F40 C68 F42 106.1(4)
F40 C68 F41 107.8(4)
F42 C68 F41 105.2(5)
F40 C68 C65 113.6(4)
F42 C68 C65 110.9(4)
F41 C68 C65 112.7(4)
C70 C69 C74 115.1(4)
C70 C69 B62 121.5(4)
C74 C69 B62 123.2(4)
C71 C70 C69 123.2(5)
C71 C70 H70 118.4
C69 C70 H70 118.4
C72 C71 C70 120.5(5)
C72 C71 C75 120.8(5)
C70 C71 C75 118.7(5)
C71 C72 C73 118.3(5)
C71 C72 H72 120.8
C73 C72 H72 120.8
C72 C73 C74 120.9(5)
C72 C73 C76 118.1(5)
C74 C73 C76 120.8(4)
C73 C74 C69 122.0(4)
C73 C74 H74 119.0
C69 C74 H74 119.0
F43 C75 F45 108.8(5)
F43 C75 F44 105.9(6)
F45 C75 F44 105.5(5)
F43 C75 C71 112.6(5)
F45 C75 C71 112.9(5)
F44 C75 C71 110.7(5)
F48 C76 F47 106.7(4)
F48 C76 F46 107.4(4)
F47 C76 F46 105.2(4)
F48 C76 C73 114.1(4)
F47 C76 C73 112.1(4)
F46 C76 C73 110.9(4)
C53 B62 C61 104.1(3)
C53 B62 C45 112.2(3)
C61 B62 C45 113.4(4)
C53 B62 C69 114.4(4)
C61 B62 C69 108.0(3)
C45 B62 C69 104.8(3)
C29 B76 C37 102.6(3)
C29 B76 C13 113.3(3)
C37 B76 C13 113.9(4)
C29 B76 C21 113.4(4)
C37 B76 C21 109.8(3)
C13 B76 C21 104.0(3)

loop_
_geom_bond_atom_site_label_1
_geom_bond_atom_site_label_2
_geom_bond_distance
Zn1 P2' 2.263(10)
Zn1 P2 2.3703(15)
Zn1 P3 2.3726(14)
Zn1 P4 2.3825(16)
Zn1 P1 2.3895(14)
Zn1 P3' 2.393(9)
Zn1 P4' 2.407(10)
Zn1 P1' 2.486(9)
P1 C3 1.811(6)
P1 C2 1.817(6)
P1 C1 1.827(5)
C1 H1A 0.9800
C1 H1B 0.9800
C1 H1C 0.9800
C2 H2A 0.9800
C2 H2B 0.9800
C2 H2C 0.9800
C3 H3A 0.9800
C3 H3B 0.9800
C3 H3C 0.9800
P2 C5 1.808(7)
P2 C4 1.813(6)
P2 C6 1.813(6)
C4 H4A 0.9800
C4 H4B 0.9800
C4 H4C 0.9800
C5 H5A 0.9800
C5 H5B 0.9800
C5 H5C 0.9800
C6 H6A 0.9800
C6 H6B 0.9800
C6 H6C 0.9800
P3 C9 1.815(6)
P3 C8 1.816(6)
P3 C7 1.819(7)
C7 H7A 0.9800
C7 H7B 0.9800
C7 H7C 0.9800
C8 H8A 0.9800
C8 H8B 0.9800
C8 H8C 0.9800
C9 H9A 0.9800
C9 H9B 0.9800
C9 H9C 0.9800
P4 C11 1.816(6)
P4 C10 1.818(6)
P4 C12 1.821(6)
C10 H10A 0.9800
C10 H10B 0.9800
C10 H10C 0.9800
C11 H11A 0.9800
C11 H11B 0.9800
C11 H11C 0.9800
C12 H12A 0.9800
C12 H12B 0.9800
C12 H12C 0.9800
P1' C2' 1.811(17)
P1' C3' 1.820(17)
P1' C1' 1.821(17)
C1' H1'1 0.9800
C1' H1'2 0.9800
C1' H1'3 0.9800
C2' H2'1 0.9800
C2' H2'2 0.9800
C2' H2'3 0.9800
C3' H3'1 0.9800
C3' H3'2 0.9800
C3' H3'3 0.9800
P2' C5' 1.805(18)
P2' C4' 1.806(18)
P2' C6' 1.819(18)
C4' H4'1 0.9800
C4' H4'2 0.9800
C4' H4'3 0.9800
C5' H5'1 0.9800
C5' H5'2 0.9800
C5' H5'3 0.9800
C6' H6'1 0.9800
C6' H6'2 0.9800
C6' H6'3 0.9800
P3' C9' 1.814(17)
P3' C7' 1.827(17)
P3' C8' 1.829(17)
C7' H7'1 0.9800
C7' H7'2 0.9800
C7' H7'3 0.9800
C8' H8'1 0.9800
C8' H8'2 0.9800
C8' H8'3 0.9800
C9' H9'1 0.9800
C9' H9'2 0.9800
C9' H9'3 0.9800
P4' C11' 1.810(17)
P4' C12' 1.813(17)
P4' C10' 1.813(17)
C10' H10D 0.9800
C10' H10E 0.9800
C10' H10F 0.9800
C11' H11D 0.9800
C11' H11E 0.9800
C11' H11F 0.9800
C12' H12D 0.9800
C12' H12E 0.9800
C12' H12F 0.9800
C13 C14 1.397(7)
C13 C18 1.405(6)
C13 B76 1.639(6)
C14 C15 1.402(6)
C14 H14 0.9500
C15 C16 1.373(8)
C15 C19 1.500(7)
C16 C17 1.400(8)
C16 H16 0.9500
C17 C18 1.392(7)
C17 C20 1.474(7)
C18 H18 0.9500
C19 F1 1.306(7)
C19 F2 1.319(8)
C19 F3 1.326(7)
C20 F4 1.339(7)
C20 F5 1.345(6)
C20 F6 1.355(8)
C21 C26 1.383(6)
C21 C22 1.402(6)
C21 B76 1.651(6)
C22 C23 1.389(7)
C22 H22 0.9500
C23 C24 1.388(7)
C23 C27 1.489(7)
C24 C25 1.393(6)
C24 H24 0.9500
C25 C26 1.398(6)
C25 C28 1.478(7)
C26 H26 0.9500
C27 F9 1.330(7)
C27 F7 1.341(7)
C27 F8 1.341(7)
C28 F12 1.332(6)
C28 F10 1.343(6)
C28 F11 1.359(6)
C29 C34 1.399(6)
C29 C30 1.401(6)
C29 B76 1.630(6)
C30 C31 1.396(7)
C30 H30 0.9500
C31 C32 1.393(7)
C31 C35 1.491(7)
C32 C33 1.378(8)
C32 H32 0.9500
C33 C34 1.392(7)
C33 C36 1.500(7)
C34 H34 0.9500
C35 F14 1.329(8)
C35 F15 1.333(8)
C35 F13 1.350(7)
C36 F17 1.265(8)
C36 F17' 1.290(11)
C36 F18' 1.297(10)
C36 F18 1.326(8)
C36 F16 1.371(8)
C36 F16' 1.396(11)
C37 C42 1.403(6)
C37 C38 1.405(6)
C37 B76 1.633(7)
C38 C39 1.397(7)
C38 H38 0.9500
C39 C40 1.382(8)
C39 C43 1.497(7)
C40 C41 1.395(7)
C40 H40 0.9500
C41 C42 1.391(7)
C41 C44 1.495(7)
C42 H42 0.9500
C43 F19 1.320(7)
C43 F21 1.328(7)
C43 F20 1.335(7)
C44 F22 1.316(6)
C44 F23 1.330(8)
C44 F24 1.331(8)
C45 C50 1.400(6)
C45 C46 1.407(6)
C45 B62 1.636(6)
C46 C47 1.391(7)
C46 H46 0.9500
C47 C48 1.391(7)
C47 C51 1.487(8)
C48 C49 1.385(7)
C48 H48 0.9500
C49 C50 1.395(7)
C49 C52 1.496(7)
C50 H50 0.9500
C51 F27 1.304(8)
C51 F26 1.316(7)
C51 F25 1.381(9)
C52 F28 1.317(7)
C52 F30 1.330(7)
C52 F29 1.330(7)
C53 C54 1.389(7)
C53 C58 1.410(7)
C53 B62 1.633(6)
C54 C55 1.400(7)
C54 H54 0.9500
C55 C56 1.382(7)
C55 C59 1.494(7)
C56 C57 1.385(8)
C56 H56 0.9500
C57 C58 1.400(7)
C57 C60 1.516(7)
C58 H58 0.9500
C59 F32 1.320(7)
C59 F31 1.331(7)
C59 F33 1.342(6)
C60 F34 1.329(8)
C60 F36 1.334(8)
C60 F35 1.344(7)
C61 C66 1.391(7)
C61 C62 1.409(6)
C61 B62 1.634(6)
C62 C63 1.382(7)
C62 H62 0.9500
C63 C64 1.397(7)
C63 C67 1.490(7)
C64 C65 1.374(7)
C64 H64 0.9500
C66 C65 1.404(6)
C66 H66 0.9500
C65 C68 1.504(7)
C67 F38 1.333(6)
C67 F39 1.345(7)
C67 F37 1.349(7)
C68 F40 1.317(6)
C68 F42 1.343(6)
C68 F41 1.350(7)
C69 C70 1.405(6)
C69 C74 1.410(7)
C69 B62 1.639(6)
C70 C71 1.388(7)
C70 H70 0.9500
C71 C72 1.387(8)
C71 C75 1.506(8)
C72 C73 1.388(8)
C72 H72 0.9500
C73 C74 1.400(7)
C73 C76 1.492(7)
C74 H74 0.9500
C75 F43 1.323(8)
C75 F45 1.336(7)
C75 F44 1.349(7)
C76 F48 1.327(6)
C76 F47 1.341(6)
C76 F46 1.351(6)
